data_7711254
loop_
_publ_author_name
'Chakraborty, Amit'
'Ahmed, Naushad'
'Ali, Junaid'
'Moorthy, Shruti'
'Goura, Joydeb'
'Singh, Saurabh Kumar'
'Rogez, Guillaume'
'Chandrasekhar, Vadapalli'

_publ_section_title
;
 Exchange-driven slow relaxation of magnetization in NiII2LnIII2 (LnIII =
 Y, Gd, Tb and Dy) butterfly complexes: experimental and theoretical
 studies
;
_journal_name_full 'Dalton Transactions'
_journal_paper_doi 10.1039/D2DT00237J
_journal_year 2022
_chemical_formula_moiety 'C54 H56 N6 Ni2 O18 Tb2'
_chemical_formula_sum 'C54 H56 N6 Ni2 O18 Tb2'
_chemical_formula_weight 1512.29
_chemical_melting_point 185
_space_group_crystal_system orthorhombic
_space_group_IT_number 60
_space_group_name_Hall '-P 2n 2ab'
_space_group_name_H-M_alt 'P b c n'
_atom_sites_solution_hydrogens mixed
_audit_creation_date 2020-05-09
_audit_creation_method
;
Olex2 1.2
(compiled 2018.05.29 svn.r3508 for OlexSys, GUI svn.r5506)
;
_audit_update_record
;
2021-11-07 deposited with the CCDC.	2022-08-29 downloaded from the CCDC.
;
_cell_angle_alpha 90
_cell_angle_beta 90
_cell_angle_gamma 90
_cell_formula_units_Z 4
_cell_length_a 14.824(3)
_cell_length_b 24.353(5)
_cell_length_c 14.610(3)
_cell_measurement_reflns_used 4120
_cell_measurement_temperature 100(2)
_cell_measurement_theta_max 26.03
_cell_measurement_theta_min 2.57
_cell_volume 5274.3(19)
_computing_cell_refinement 'SAINT v6.45A (Bruker, 2003)'
_computing_data_reduction 'SAINT v6.45A (Bruker, 2003)'
_computing_molecular_graphics 'Olex2 (Dolomanov et al., 2009)'
_computing_publication_material 'Olex2 (Dolomanov et al., 2009)'
_computing_structure_refinement 'ShelXL (Sheldrick, 2015)'
_diffrn_ambient_temperature 100(2)
_diffrn_measured_fraction_theta_full 1.000
_diffrn_measured_fraction_theta_max 1.000
_diffrn_measurement_device_type 'CCD area detector'
_diffrn_measurement_method 'phi and omega scans'
_diffrn_radiation_monochromator graphite
_diffrn_radiation_type MoK\a
_diffrn_radiation_wavelength 0.71073
_diffrn_reflns_av_R_equivalents 0.0735
_diffrn_reflns_av_unetI/netI 0.0487
_diffrn_reflns_Laue_measured_fraction_full 1.000
_diffrn_reflns_Laue_measured_fraction_max 1.000
_diffrn_reflns_limit_h_max 15
_diffrn_reflns_limit_h_min -17
_diffrn_reflns_limit_k_max 29
_diffrn_reflns_limit_k_min -29
_diffrn_reflns_limit_l_max 17
_diffrn_reflns_limit_l_min -11
_diffrn_reflns_number 27129
_diffrn_reflns_point_group_measured_fraction_full 1.000
_diffrn_reflns_point_group_measured_fraction_max 1.000
_diffrn_reflns_theta_full 25.242
_diffrn_reflns_theta_max 25.498
_diffrn_reflns_theta_min 1.608
_exptl_absorpt_coefficient_mu 3.435
_exptl_absorpt_correction_T_min 0.565411
_exptl_absorpt_correction_type none
_exptl_absorpt_process_details
;
SADABS v.2.10 (Bruker,2003) was used for absorption correction.
R(int) was 0.1258 before and 0.0310 after correction.
The Ratio of minimum to maximum transmission is 0.5654.
The \l/2 correction factor is 0.0015.
;
_exptl_crystal_colour green
_exptl_crystal_density_diffrn 1.905
_exptl_crystal_description block
_exptl_crystal_F_000 3008.0
_exptl_crystal_size_max 0.24
_exptl_crystal_size_mid 0.22
_exptl_crystal_size_min 0.20
_refine_diff_density_max 1.763
_refine_diff_density_min -1.160
_refine_diff_density_rms 0.164
_refine_ls_extinction_method none
_refine_ls_goodness_of_fit_ref 1.075
_refine_ls_hydrogen_treatment mixed
_refine_ls_matrix_type full
_refine_ls_number_parameters 379
_refine_ls_number_reflns 4915
_refine_ls_number_restraints 2
_refine_ls_restrained_S_all 1.074
_refine_ls_R_factor_all 0.0683
_refine_ls_R_factor_gt 0.0457
_refine_ls_shift/su_max 0.000
_refine_ls_shift/su_mean 0.000
_refine_ls_structure_factor_coef Fsqd
_refine_ls_weighting_details 'w=1/[\s^2^(Fo^2^)+(0.0469P)^2^+18.8513P] where P=(Fo^2^+2Fc^2^)/3'
_refine_ls_weighting_scheme calc
_refine_ls_wR_factor_gt 0.1042
_refine_ls_wR_factor_ref 0.1168
_reflns_Friedel_coverage 0.000
_reflns_number_gt 3591
_reflns_number_total 4915
_reflns_threshold_expression 'I > 2\s(I)'
_cod_data_source_file d2dt00237j2.cif
_cod_data_source_block 6maya
_cod_original_cell_volume 5275(2)
_cod_database_code 7711254
_shelx_shelxl_version_number 2014/7
_shelx_space_group_comment
;
The symmetry employed for this shelxl refinement is uniquely defined
by the following loop, which should always be used as a source of
symmetry information in preference to the above space-group names.
They are only intended as comments.
;
_exptl_absorpt_special_details block
_olex2_refinement_description
;
1. Fixed Uiso
 At 1.2 times of:
  All C(H) groups
 At 1.5 times of:
  All C(H,H,H) groups, All O(H) groups
2. Restrained distances
 O9-H9
 0.85 with sigma of 0.01
 C028-H9
 1.861137 with sigma of 0.02
3.a Aromatic/amide H refined with riding coordinates:
 C20(H20), C10(H10), C22(H22), C16(H16), C8(H8), C21(H21), C11(H11), C13(H13),
 C5(H5), C4(H4), C12(H12), C3(H3)
3.b Idealised Me refined as rotating group:
 C028(H02A,H02B,H02C), C23(H23A,H23B,H23C), C1(H1A,H1B,H1C), C26(H26A,H26B,
 H26C), C27(H27A,H27B,H27C)
;
_olex2_submission_special_instructions 'No special instructions were received'

loop_
_space_group_symop_operation_xyz
'x, y, z'
'-x+1/2, -y+1/2, z+1/2'
'x+1/2, -y+1/2, -z'
'-x, y, -z+1/2'
'-x, -y, -z'
'x-1/2, y-1/2, -z-1/2'
'-x-1/2, y-1/2, z'
'x, -y, z-1/2'

loop_
_atom_site_label
_atom_site_type_symbol
_atom_site_fract_x
_atom_site_fract_y
_atom_site_fract_z
_atom_site_U_iso_or_equiv
_atom_site_adp_type
_atom_site_occupancy
_atom_site_site_symmetry_order
_atom_site_calc_flag
_atom_site_refinement_flags_posn
_atom_site_refinement_flags_adp
_atom_site_refinement_flags_occupancy
_atom_site_disorder_assembly
_atom_site_disorder_group
Tb1 Tb 1.0000 0.06583(2) 0.2500 0.02391(14) Uani 1 2 d S T P . .
Tb2 Tb 1.0000 0.23194(2) 0.2500 0.02024(14) Uani 1 2 d S T P . .
Ni1 Ni 0.83719(5) 0.14120(3) 0.34057(6) 0.0224(2) Uani 1 1 d . . . . .
O6 O 0.9783(3) 0.14612(16) 0.3372(3) 0.0233(10) Uani 1 1 d . . . . .
O7 O 1.0560(3) 0.02782(17) 0.1158(3) 0.0294(11) Uani 1 1 d . . . . .
O1 O 0.9032(3) -0.01662(17) 0.2010(3) 0.0315(11) Uani 1 1 d . . . . .
O5 O 0.9433(3) 0.27377(17) 0.3829(3) 0.0259(10) Uani 1 1 d . . . . .
O8 O 1.1726(3) 0.07787(17) 0.0665(3) 0.0269(10) Uani 1 1 d . . . . .
C25 C 1.1266(4) 0.0341(3) 0.0688(4) 0.0271(15) Uani 1 1 d . . . . .
O2 O 0.8451(3) 0.08240(17) 0.2378(3) 0.0238(10) Uani 1 1 d . . . . .
C20 C 0.8756(5) 0.3921(3) 0.5174(5) 0.0358(17) Uani 1 1 d . . . . .
H20 H 0.8273 0.4031 0.5536 0.043 Uiso 1 1 calc R . . . .
O3 O 0.8430(3) 0.20807(17) 0.2571(3) 0.0223(9) Uani 1 1 d . . . . .
N2 N 1.1091(3) 0.3004(2) 0.3094(4) 0.0263(12) Uani 1 1 d . . . . .
O4 O 0.8060(3) 0.30414(18) 0.4858(3) 0.0336(11) Uani 1 1 d . . . . .
C19 C 0.8746(4) 0.3417(3) 0.4763(5) 0.0273(15) Uani 1 1 d . . . . .
C18 C 0.9463(4) 0.3232(3) 0.4186(4) 0.0256(14) Uani 1 1 d . . . . .
C14 C 0.6954(4) 0.2443(3) 0.3045(5) 0.0257(15) Uani 1 1 d . . . . .
C10 C 0.5689(4) 0.1940(3) 0.3720(5) 0.0309(16) Uani 1 1 d . . . . .
H10 H 0.5436 0.1607 0.3895 0.037 Uiso 1 1 calc R . . . .
N3 N 1.1969(4) 0.2970(2) 0.2728(4) 0.0286(13) Uani 1 1 d . . . . .
O9 O 0.8408(3) 0.19112(18) 0.4517(3) 0.0328(11) Uani 1 1 d D . . . .
H9 H 0.851(4) 0.2245(7) 0.440(3) 0.049 Uiso 1 1 d DR . . . .
N1 N 0.7014(3) 0.1439(2) 0.3173(4) 0.0246(12) Uani 1 1 d . . . . .
C7 C 0.7851(4) 0.0410(3) 0.2450(4) 0.0261(14) Uani 1 1 d . . . . .
C6 C 0.6946(4) 0.0485(3) 0.2726(5) 0.0286(16) Uani 1 1 d . . . . .
C9 C 0.6537(4) 0.1949(3) 0.3314(4) 0.0253(14) Uani 1 1 d . . . . .
C2 C 0.8130(4) -0.0129(3) 0.2274(5) 0.0295(16) Uani 1 1 d . . . . .
C22 C 1.0198(5) 0.4113(3) 0.4518(5) 0.0340(17) Uani 1 1 d . . . . .
H22 H 1.0691 0.4344 0.4440 0.041 Uiso 1 1 calc R . . . .
C16 C 1.0991(5) 0.3440(2) 0.3585(5) 0.0282(16) Uani 1 1 d . . . . .
H16 H 1.1481 0.3677 0.3625 0.034 Uiso 1 1 calc R . . . .
C028 C 0.7892(5) 0.1857(3) 0.5308(5) 0.0391(19) Uani 1 1 d D . . . .
H02A H 0.7316 0.2028 0.5217 0.059 Uiso 1 1 calc GR . . . .
H02B H 0.8197 0.2031 0.5810 0.059 Uiso 1 1 calc GR . . . .
H02C H 0.7807 0.1475 0.5442 0.059 Uiso 1 1 calc GR . . . .
C15 C 0.7851(4) 0.2493(3) 0.2602(4) 0.0223(14) Uani 1 1 d . . . . .
C8 C 0.6566(5) 0.1021(3) 0.2899(5) 0.0312(16) Uani 1 1 d . . . . .
H8 H 0.5951 0.1066 0.2803 0.037 Uiso 1 1 calc R . . . .
C21 C 0.9500(5) 0.4276(3) 0.5050(5) 0.0401(19) Uani 1 1 d . . . . .
H21 H 0.9510 0.4618 0.5332 0.048 Uiso 1 1 calc R . . . .
C11 C 0.5223(4) 0.2420(3) 0.3864(5) 0.0325(17) Uani 1 1 d . . . . .
H11 H 0.4656 0.2415 0.4137 0.039 Uiso 1 1 calc R . . . .
C13 C 0.6454(4) 0.2928(3) 0.3209(5) 0.0336(17) Uani 1 1 d . . . . .
H13 H 0.6704 0.3266 0.3051 0.040 Uiso 1 1 calc R . . . .
C23 C 0.7299(5) 0.3220(3) 0.5386(5) 0.0414(19) Uani 1 1 d . . . . .
H23A H 0.7484 0.3285 0.6007 0.062 Uiso 1 1 calc GR . . . .
H23B H 0.6841 0.2942 0.5376 0.062 Uiso 1 1 calc GR . . . .
H23C H 0.7064 0.3554 0.5130 0.062 Uiso 1 1 calc GR . . . .
C1 C 0.9304(5) -0.0679(3) 0.1594(6) 0.0384(18) Uani 1 1 d . . . . .
H1A H 0.9276 -0.0967 0.2041 0.058 Uiso 1 1 calc GR . . . .
H1B H 0.9910 -0.0647 0.1369 0.058 Uiso 1 1 calc GR . . . .
H1C H 0.8905 -0.0764 0.1095 0.058 Uiso 1 1 calc GR . . . .
C17 C 1.0186(5) 0.3592(3) 0.4076(5) 0.0300(16) Uani 1 1 d . . . . .
C5 C 0.6373(5) 0.0026(3) 0.2811(5) 0.0394(18) Uani 1 1 d . . . . .
H5 H 0.5771 0.0079 0.2966 0.047 Uiso 1 1 calc R . . . .
C4 C 0.6682(5) -0.0493(3) 0.2672(5) 0.0418(19) Uani 1 1 d . . . . .
H4 H 0.6303 -0.0793 0.2764 0.050 Uiso 1 1 calc R . . . .
C26 C 1.1598(5) -0.0141(3) 0.0138(5) 0.0350(17) Uani 1 1 d . . . . .
H26A H 1.1879 -0.0402 0.0539 0.052 Uiso 1 1 calc GR . . . .
H26B H 1.2028 -0.0017 -0.0307 0.052 Uiso 1 1 calc GR . . . .
H26C H 1.1098 -0.0312 -0.0168 0.052 Uiso 1 1 calc GR . . . .
C12 C 0.5614(5) 0.2915(3) 0.3594(5) 0.0377(18) Uani 1 1 d . . . . .
H12 H 0.5298 0.3241 0.3676 0.045 Uiso 1 1 calc R . . . .
C3 C 0.7577(5) -0.0574(3) 0.2388(5) 0.0351(17) Uani 1 1 d . . . . .
H3 H 0.7792 -0.0926 0.2278 0.042 Uiso 1 1 calc R . . . .
C27 C 1.0190(6) 0.1452(3) 0.4225(7) 0.053(2) Uani 1 1 d . . . . .
H27A H 1.0325 0.1820 0.4413 0.080 Uiso 1 1 calc GR . . . .
H27B H 1.0739 0.1243 0.4192 0.080 Uiso 1 1 calc GR . . . .
H27C H 0.9790 0.1285 0.4659 0.080 Uiso 1 1 calc GR . . . .

loop_
_atom_site_aniso_label
_atom_site_aniso_U_11
_atom_site_aniso_U_22
_atom_site_aniso_U_33
_atom_site_aniso_U_23
_atom_site_aniso_U_13
_atom_site_aniso_U_12
Tb1 0.0271(2) 0.0157(2) 0.0289(3) 0.000 0.0051(2) 0.000
Tb2 0.0254(2) 0.0159(2) 0.0194(2) 0.000 0.00160(19) 0.000
Ni1 0.0247(4) 0.0194(4) 0.0231(4) 0.0012(3) 0.0019(4) -0.0003(3)
O6 0.026(2) 0.023(2) 0.021(2) 0.0020(19) -0.0027(19) 0.0001(17)
O7 0.030(3) 0.024(3) 0.034(3) -0.006(2) 0.004(2) 0.0023(19)
O1 0.033(3) 0.021(2) 0.040(3) -0.007(2) 0.006(2) 0.0008(19)
O5 0.030(2) 0.020(2) 0.027(3) -0.0024(19) 0.001(2) -0.0008(18)
O8 0.031(2) 0.024(2) 0.026(3) -0.0023(19) 0.003(2) -0.002(2)
C25 0.034(4) 0.027(4) 0.020(3) 0.001(3) -0.004(3) 0.002(3)
O2 0.025(2) 0.018(2) 0.028(3) -0.0013(19) 0.0011(19) -0.0037(18)
C20 0.044(4) 0.023(4) 0.041(4) -0.002(3) 0.005(4) 0.009(3)
O3 0.024(2) 0.018(2) 0.025(2) 0.0007(19) 0.0051(19) 0.0019(17)
N2 0.030(3) 0.021(3) 0.028(3) 0.003(2) -0.002(2) -0.001(2)
O4 0.037(3) 0.027(3) 0.037(3) -0.003(2) 0.012(2) 0.001(2)
C19 0.030(4) 0.027(4) 0.025(4) -0.001(3) 0.001(3) 0.003(3)
C18 0.034(4) 0.024(4) 0.019(3) 0.000(3) -0.001(3) -0.003(3)
C14 0.024(3) 0.025(4) 0.028(4) 0.006(3) 0.003(3) 0.003(3)
C10 0.032(4) 0.030(4) 0.031(4) 0.005(3) 0.000(3) 0.001(3)
N3 0.034(3) 0.022(3) 0.030(3) 0.000(2) 0.002(3) -0.002(2)
O9 0.048(3) 0.023(2) 0.027(3) -0.002(2) 0.011(2) -0.002(2)
N1 0.024(3) 0.022(3) 0.028(3) 0.001(2) 0.000(2) 0.000(2)
C7 0.031(3) 0.020(3) 0.027(4) -0.003(3) -0.001(3) -0.006(3)
C6 0.025(3) 0.020(3) 0.040(4) -0.001(3) -0.005(3) -0.006(3)
C9 0.022(3) 0.028(4) 0.026(4) 0.001(3) -0.001(3) 0.006(3)
C2 0.031(4) 0.026(4) 0.032(4) 0.001(3) 0.001(3) 0.001(3)
C22 0.046(4) 0.016(3) 0.040(4) -0.007(3) -0.001(3) -0.001(3)
C16 0.033(4) 0.017(3) 0.035(4) -0.002(3) -0.003(3) -0.003(3)
C028 0.053(5) 0.027(4) 0.038(5) -0.003(3) 0.021(4) 0.002(3)
C15 0.030(3) 0.019(3) 0.018(3) -0.003(3) -0.003(3) 0.000(3)
C8 0.029(4) 0.029(4) 0.035(4) -0.005(3) 0.002(3) -0.005(3)
C21 0.051(5) 0.022(4) 0.048(5) -0.006(3) 0.000(4) 0.008(3)
C11 0.028(4) 0.043(4) 0.026(4) 0.006(3) 0.009(3) 0.007(3)
C13 0.037(4) 0.026(4) 0.038(4) 0.000(3) 0.001(3) 0.000(3)
C23 0.042(4) 0.036(4) 0.047(5) -0.001(4) 0.010(4) 0.003(3)
C1 0.043(4) 0.022(4) 0.050(5) -0.013(3) 0.002(4) -0.005(3)
C17 0.035(4) 0.025(4) 0.029(4) -0.003(3) 0.000(3) 0.002(3)
C5 0.032(4) 0.036(4) 0.049(5) -0.008(4) 0.004(4) -0.004(3)
C4 0.042(4) 0.028(4) 0.055(5) -0.011(4) 0.004(4) -0.017(3)
C26 0.044(4) 0.028(4) 0.033(4) -0.005(3) 0.001(3) 0.006(3)
C12 0.037(4) 0.036(4) 0.040(5) 0.008(4) -0.001(3) 0.018(3)
C3 0.043(4) 0.016(3) 0.046(5) -0.004(3) -0.001(4) -0.005(3)
C27 0.047(5) 0.050(5) 0.062(6) -0.001(4) 0.001(4) 0.001(4)

loop_
_atom_type_symbol
_atom_type_description
_atom_type_scat_dispersion_real
_atom_type_scat_dispersion_imag
_atom_type_scat_source
C C 0.0033 0.0016 'International Tables Vol C Tables 4.2.6.8 and 6.1.1.4'
H H 0.0000 0.0000 'International Tables Vol C Tables 4.2.6.8 and 6.1.1.4'
N N 0.0061 0.0033 'International Tables Vol C Tables 4.2.6.8 and 6.1.1.4'
O O 0.0106 0.0060 'International Tables Vol C Tables 4.2.6.8 and 6.1.1.4'
Ni Ni 0.3393 1.1124 'International Tables Vol C Tables 4.2.6.8 and 6.1.1.4'
Tb Tb -0.1723 4.1537 'International Tables Vol C Tables 4.2.6.8 and 6.1.1.4'

loop_
_geom_angle_atom_site_label_1
_geom_angle_atom_site_label_2
_geom_angle_atom_site_label_3
_geom_angle
_geom_angle_site_symmetry_1
_geom_angle_site_symmetry_3
_geom_angle_publ_flag
Ni1 Tb1 Ni1 112.60(3) 4_755 . ?
O6 Tb1 Ni1 81.67(10) 4_755 . ?
O6 Tb1 Ni1 39.08(10) . . ?
O6 Tb1 Ni1 81.67(10) . 4_755 ?
O6 Tb1 Ni1 39.08(10) 4_755 4_755 ?
O6 Tb1 O6 67.8(2) 4_755 . ?
O6 Tb1 O1 125.03(15) 4_755 . ?
O6 Tb1 O1 125.03(15) . 4_755 ?
O6 Tb1 O1 136.33(14) 4_755 4_755 ?
O6 Tb1 O1 136.33(14) . . ?
O7 Tb1 Ni1 145.06(11) 4_755 4_755 ?
O7 Tb1 Ni1 67.84(11) 4_755 . ?
O7 Tb1 Ni1 145.06(11) . . ?
O7 Tb1 Ni1 67.84(11) . 4_755 ?
O7 Tb1 O6 146.76(15) . . ?
O7 Tb1 O6 146.76(15) 4_755 4_755 ?
O7 Tb1 O6 79.96(15) . 4_755 ?
O7 Tb1 O6 79.96(15) 4_755 . ?
O7 Tb1 O7 133.0(2) . 4_755 ?
O7 Tb1 O1 69.65(15) 4_755 4_755 ?
O7 Tb1 O1 74.00(15) 4_755 . ?
O7 Tb1 O1 74.00(15) . 4_755 ?
O7 Tb1 O1 69.65(15) . . ?
O7 Tb1 O2 77.43(15) 4_755 . ?
O7 Tb1 O2 110.81(15) . . ?
O7 Tb1 O2 110.81(15) 4_755 4_755 ?
O7 Tb1 O2 77.43(15) . 4_755 ?
O1 Tb1 Ni1 97.92(10) 4_755 4_755 ?
O1 Tb1 Ni1 97.92(10) . . ?
O1 Tb1 Ni1 136.82(10) 4_755 . ?
O1 Tb1 Ni1 136.83(10) . 4_755 ?
O1 Tb1 O1 77.2(2) 4_755 . ?
O2 Tb1 Ni1 126.17(10) 4_755 . ?
O2 Tb1 Ni1 38.59(10) 4_755 4_755 ?
O2 Tb1 Ni1 38.59(10) . . ?
O2 Tb1 Ni1 126.17(10) . 4_755 ?
O2 Tb1 O6 87.09(14) 4_755 . ?
O2 Tb1 O6 87.09(14) . 4_755 ?
O2 Tb1 O6 76.36(14) 4_755 4_755 ?
O2 Tb1 O6 76.36(14) . . ?
O2 Tb1 O1 64.24(14) 4_755 4_755 ?
O2 Tb1 O1 64.24(14) . . ?
O2 Tb1 O1 134.78(14) . 4_755 ?
O2 Tb1 O1 134.78(14) 4_755 . ?
O2 Tb1 O2 160.1(2) . 4_755 ?
O6 Tb2 O6 64.3(2) . 4_755 ?
O6 Tb2 N2 131.69(15) 4_755 . ?
O6 Tb2 N2 131.69(15) . 4_755 ?
O6 Tb2 N2 118.27(15) 4_755 4_755 ?
O6 Tb2 N2 118.27(15) . . ?
O5 Tb2 O6 83.94(14) 4_755 4_755 ?
O5 Tb2 O6 83.94(14) . . ?
O5 Tb2 O6 147.20(14) . 4_755 ?
O5 Tb2 O6 147.20(14) 4_755 . ?
O5 Tb2 O5 128.6(2) . 4_755 ?
O5 Tb2 O3 73.88(14) . . ?
O5 Tb2 O3 73.88(14) 4_755 4_755 ?
O5 Tb2 O3 119.19(14) 4_755 . ?
O5 Tb2 O3 119.19(14) . 4_755 ?
O5 Tb2 N2 69.65(16) . . ?
O5 Tb2 N2 69.64(16) 4_755 4_755 ?
O5 Tb2 N2 76.36(16) 4_755 . ?
O5 Tb2 N2 76.36(16) . 4_755 ?
O3 Tb2 O6 69.31(14) 4_755 4_755 ?
O3 Tb2 O6 86.76(13) . 4_755 ?
O3 Tb2 O6 86.76(13) 4_755 . ?
O3 Tb2 O6 69.31(14) . . ?
O3 Tb2 O3 151.99(19) 4_755 . ?
O3 Tb2 N2 141.24(16) 4_755 4_755 ?
O3 Tb2 N2 62.98(15) 4_755 . ?
O3 Tb2 N2 141.24(16) . . ?
O3 Tb2 N2 62.98(15) . 4_755 ?
N2 Tb2 N2 95.5(2) . 4_755 ?
O6 Ni1 Tb1 45.10(11) . . ?
O8 Ni1 Tb1 84.25(12) 4_755 . ?
O8 Ni1 O6 97.41(17) 4_755 . ?
O8 Ni1 O2 87.95(17) 4_755 . ?
O2 Ni1 Tb1 44.56(12) . . ?
O2 Ni1 O6 88.04(17) . . ?
O3 Ni1 Tb1 100.00(11) . . ?
O3 Ni1 O6 84.15(16) . . ?
O3 Ni1 O8 175.18(17) . 4_755 ?
O3 Ni1 O2 96.67(17) . . ?
O3 Ni1 N1 85.21(19) . . ?
O9 Ni1 Tb1 129.28(15) . . ?
O9 Ni1 O6 87.61(19) . . ?
O9 Ni1 O8 85.59(18) . 4_755 ?
O9 Ni1 O2 171.69(18) . . ?
O9 Ni1 O3 89.92(17) . . ?
O9 Ni1 N1 98.1(2) . . ?
N1 Ni1 Tb1 132.08(15) . . ?
N1 Ni1 O6 167.94(19) . . ?
N1 Ni1 O8 93.65(19) . 4_755 ?
N1 Ni1 O2 87.56(19) . . ?
Tb1 O6 Tb2 113.97(18) . . ?
Ni1 O6 Tb1 95.82(16) . . ?
Ni1 O6 Tb2 100.97(16) . . ?
C27 O6 Tb1 114.4(4) . . ?
C27 O6 Tb2 115.0(4) . . ?
C27 O6 Ni1 114.4(4) . . ?
C25 O7 Tb1 135.1(4) . . ?
C2 O1 Tb1 114.0(4) . . ?
C2 O1 C1 116.0(5) . . ?
C1 O1 Tb1 129.6(4) . . ?
C18 O5 Tb2 135.6(4) . . ?
C25 O8 Ni1 125.1(4) . 4_755 ?
O7 C25 O8 124.4(6) . . ?
O7 C25 C26 117.9(6) . . ?
O8 C25 C26 117.8(6) . . ?
Ni1 O2 Tb1 96.85(16) . . ?
C7 O2 Tb1 120.8(4) . . ?
C7 O2 Ni1 114.9(4) . . ?
C19 C20 C21 120.1(7) . . ?
Ni1 O3 Tb2 105.09(17) . . ?
C15 O3 Tb2 116.5(4) . . ?
C15 O3 Ni1 124.1(4) . . ?
N3 N2 Tb2 115.4(4) . . ?
C16 N2 Tb2 132.3(4) . . ?
C16 N2 N3 111.5(5) . . ?
C19 O4 C23 115.7(5) . . ?
C20 C19 O4 124.2(6) . . ?
C20 C19 C18 122.3(6) . . ?
O4 C19 C18 113.5(5) . . ?
O5 C18 C19 119.9(6) . . ?
O5 C18 C17 123.8(6) . . ?
C17 C18 C19 116.2(6) . . ?
C9 C14 C15 126.0(6) . . ?
C9 C14 C13 115.8(6) . . ?
C13 C14 C15 118.2(6) . . ?
C11 C10 C9 120.4(6) . . ?
C15 N3 N2 112.8(5) 4_755 . ?
C028 O9 Ni1 126.4(4) . . ?
C9 N1 Ni1 119.1(4) . . ?
C8 N1 Ni1 122.6(5) . . ?
C8 N1 C9 118.3(6) . . ?
O2 C7 C6 123.5(6) . . ?
O2 C7 C2 119.5(6) . . ?
C2 C7 C6 117.0(6) . . ?
C7 C6 C8 122.4(6) . . ?
C5 C6 C7 119.7(6) . . ?
C5 C6 C8 117.8(6) . . ?
C14 C9 N1 118.6(5) . . ?
C10 C9 C14 122.1(6) . . ?
C10 C9 N1 119.3(6) . . ?
O1 C2 C7 113.2(6) . . ?
C3 C2 O1 123.9(6) . . ?
C3 C2 C7 122.9(6) . . ?
C21 C22 C17 120.8(7) . . ?
N2 C16 C17 125.7(6) . . ?
O3 C15 C14 122.2(5) . . ?
N3 C15 O3 122.7(6) 4_755 . ?
N3 C15 C14 115.1(6) 4_755 . ?
N1 C8 C6 124.9(6) . . ?
C22 C21 C20 119.4(7) . . ?
C10 C11 C12 118.9(6) . . ?
C12 C13 C14 121.8(7) . . ?
C18 C17 C22 121.1(6) . . ?
C18 C17 C16 122.2(6) . . ?
C22 C17 C16 116.4(6) . . ?
C4 C5 C6 121.3(7) . . ?
C5 C4 C3 119.5(7) . . ?
C13 C12 C11 121.0(7) . . ?
C2 C3 C4 119.4(7) . . ?

loop_
_geom_bond_atom_site_label_1
_geom_bond_atom_site_label_2
_geom_bond_distance
_geom_bond_site_symmetry_2
_geom_bond_publ_flag
Tb1 Ni1 3.3084(9) . ?
Tb1 Ni1 3.3083(9) 4_755 ?
Tb1 O6 2.355(4) 4_755 ?
Tb1 O6 2.355(4) . ?
Tb1 O7 2.321(4) . ?
Tb1 O7 2.321(4) 4_755 ?
Tb1 O1 2.569(4) 4_755 ?
Tb1 O1 2.570(4) . ?
Tb1 O2 2.338(4) 4_755 ?
Tb1 O2 2.338(4) . ?
Tb2 O6 2.468(4) . ?
Tb2 O6 2.468(4) 4_755 ?
Tb2 O5 2.347(4) 4_755 ?
Tb2 O5 2.347(4) . ?
Tb2 O3 2.402(4) 4_755 ?
Tb2 O3 2.402(4) . ?
Tb2 N2 2.481(5) 4_755 ?
Tb2 N2 2.481(5) . ?
Ni1 O6 2.097(4) . ?
Ni1 O8 2.060(4) 4_755 ?
Ni1 O2 2.078(4) . ?
Ni1 O3 2.036(4) . ?
Ni1 O9 2.029(4) . ?
Ni1 N1 2.043(5) . ?
O6 C27 1.385(10) . ?
O7 C25 1.261(8) . ?
O1 C2 1.395(8) . ?
O1 C1 1.446(7) . ?
O5 C18 1.313(7) . ?
O8 Ni1 2.060(4) 4_755 ?
O8 C25 1.266(7) . ?
C25 C26 1.506(9) . ?
O2 C7 1.349(7) . ?
C20 C19 1.366(9) . ?
C20 C21 1.412(10) . ?
O3 C15 1.322(7) . ?
N2 N3 1.410(7) . ?
N2 C16 1.289(8) . ?
O4 C19 1.375(8) . ?
O4 C23 1.434(8) . ?
C19 C18 1.431(9) . ?
C18 C17 1.394(9) . ?
C14 C9 1.407(9) . ?
C14 C15 1.484(9) . ?
C14 C13 1.417(9) . ?
C10 C9 1.389(9) . ?
C10 C11 1.376(9) . ?
N3 C15 1.285(8) 4_755 ?
O9 C028 1.393(8) . ?
N1 C9 1.445(8) . ?
N1 C8 1.278(8) . ?
C7 C6 1.412(9) . ?
C7 C2 1.400(9) . ?
C6 C8 1.446(9) . ?
C6 C5 1.409(9) . ?
C2 C3 1.368(9) . ?
C22 C21 1.354(10) . ?
C22 C17 1.425(9) . ?
C16 C17 1.439(9) . ?
C15 N3 1.285(8) 4_755 ?
C11 C12 1.395(10) . ?
C13 C12 1.366(9) . ?
C5 C4 1.361(10) . ?
C4 C3 1.404(11) . ?
